data_7111558
loop_
_publ_author_name
'Mehdi, Hasan'
'Binnemans, Koen'
'Van Hecke, Kristof'
'Van Meervelt, Luc'
'Nockemann, Peter'

_publ_section_title
;
 Hydrophobic ionic liquids with strongly coordinating anions
;
_journal_issue 2
_journal_name_full 'Chemical Communications'
_journal_page_first 234
_journal_page_last 236
_journal_paper_doi 10.1039/b914977e
_journal_volume 46
_journal_year 2010
_chemical_formula_moiety 'C22 H43 N2, C5 H F6 O2'
_chemical_formula_sum 'C27 H44 F6 N2 O2'
_chemical_formula_weight 542.64
_chemical_name_systematic
;
?
;
_space_group_IT_number 2
_symmetry_cell_setting triclinic
_symmetry_space_group_name_Hall '-P 1'
_symmetry_space_group_name_H-M 'P -1'
_atom_sites_solution_hydrogens geom
_atom_sites_solution_primary direct
_atom_sites_solution_secondary difmap
_audit_creation_method SHELXL-97
_cell_angle_alpha 93.9900(10)
_cell_angle_beta 91.6070(10)
_cell_angle_gamma 91.1070(10)
_cell_formula_units_Z 4
_cell_length_a 7.7419(2)
_cell_length_b 9.9974(2)
_cell_length_c 37.1893(7)
_cell_measurement_reflns_used 7264
_cell_measurement_temperature 100(2)
_cell_measurement_theta_max 71.20
_cell_measurement_theta_min 2.38
_cell_volume 2869.65(11)
_computing_cell_refinement 'Bruker SAINT'
_computing_data_collection 'Bruker SMART'
_computing_data_reduction 'Bruker SAINT'
_computing_publication_material Platon
_computing_structure_refinement 'SHELXL-97 (Sheldrick, 1997)'
_computing_structure_solution 'SHELXS-97 (Sheldrick, 1990)'
_diffrn_ambient_temperature 100(2)
_diffrn_measured_fraction_theta_full .980
_diffrn_measured_fraction_theta_max .980
_diffrn_measurement_device_type 'SMART 6000'
_diffrn_measurement_method '\w and \f scans'
_diffrn_radiation_monochromator 'crossed G\"obel mirrors'
_diffrn_radiation_source 'fine-focus sealed tube'
_diffrn_radiation_type CuK\a
_diffrn_radiation_wavelength 1.54178
_diffrn_reflns_av_R_equivalents 0.0597
_diffrn_reflns_av_sigmaI/netI 0.0586
_diffrn_reflns_limit_h_max 9
_diffrn_reflns_limit_h_min -9
_diffrn_reflns_limit_k_max 12
_diffrn_reflns_limit_k_min -11
_diffrn_reflns_limit_l_max 45
_diffrn_reflns_limit_l_min -44
_diffrn_reflns_number 43326
_diffrn_reflns_theta_full 71.61
_diffrn_reflns_theta_max 71.61
_diffrn_reflns_theta_min 1.19
_exptl_absorpt_coefficient_mu 0.892
_exptl_absorpt_correction_T_max 0.837
_exptl_absorpt_correction_T_min 0.751
_exptl_absorpt_correction_type multi-scan
_exptl_absorpt_process_details 'Bruker SADABS'
_exptl_crystal_colour colourless
_exptl_crystal_density_diffrn 1.256
_exptl_crystal_density_method 'not measured'
_exptl_crystal_description block
_exptl_crystal_F_000 1160
_exptl_crystal_size_max 0.3
_exptl_crystal_size_mid 0.25
_exptl_crystal_size_min 0.2
_refine_diff_density_max .546
_refine_diff_density_min -.387
_refine_diff_density_rms .113
_refine_ls_extinction_method none
_refine_ls_goodness_of_fit_ref 1.054
_refine_ls_hydrogen_treatment constr
_refine_ls_matrix_type full
_refine_ls_number_parameters 671
_refine_ls_number_reflns 11016
_refine_ls_number_restraints 0
_refine_ls_restrained_S_all 1.054
_refine_ls_R_factor_all 0.0606
_refine_ls_R_factor_gt 0.0484
_refine_ls_shift/su_max 0.000
_refine_ls_shift/su_mean 0.000
_refine_ls_structure_factor_coef Fsqd
_refine_ls_weighting_details 'calc w=1/[\s^2^(Fo^2^)+(0.0709P)^2^+0.4450P] where P=(Fo^2^+2Fc^2^)/3'
_refine_ls_weighting_scheme calc
_refine_ls_wR_factor_gt 0.1226
_refine_ls_wR_factor_ref 0.1351
_reflns_number_gt 8955
_reflns_number_total 11016
_reflns_threshold_expression >2sigma(I)
_cod_data_source_file b914977esup1.cif
_cod_data_source_block wg197
_cod_database_code 7111558

loop_
_symmetry_equiv_pos_as_xyz
'x, y, z'
'-x, -y, -z'

loop_
_atom_site_label
_atom_site_type_symbol
_atom_site_fract_x
_atom_site_fract_y
_atom_site_fract_z
_atom_site_U_iso_or_equiv
_atom_site_adp_type
_atom_site_occupancy
_atom_site_symmetry_multiplicity
_atom_site_calc_flag
_atom_site_refinement_flags
C1 C -0.2896(2) 0.7270(2) 0.03282(4) 0.0319(4) Uani 1 1 d .
H1A H -0.4145 0.7203 0.0362 0.048 Uiso 1 1 calc R
H1B H -0.2492 0.6420 0.0217 0.048 Uiso 1 1 calc R
H1C H -0.2648 0.7993 0.0171 0.048 Uiso 1 1 calc R
C2 C -0.27287(18) 0.79784(14) 0.09847(4) 0.0175(3) Uani 1 1 d .
H2 H -0.3932 0.8085 0.1018 0.021 Uiso 1 1 calc R
C3 C 0.00886(18) 0.79477(14) 0.10864(4) 0.0195(3) Uani 1 1 d .
H3 H 0.1191 0.8031 0.1205 0.023 Uiso 1 1 calc R
C4 C -0.02420(18) 0.75339(15) 0.07354(4) 0.0215(3) Uani 1 1 d .
H4 H 0.0587 0.7275 0.0562 0.026 Uiso 1 1 calc R
C5 C -0.17814(18) 0.87930(14) 0.16084(4) 0.0181(3) Uani 1 1 d .
H5A H -0.3001 0.8625 0.1668 0.022 Uiso 1 1 calc R
H5B H -0.1578 0.9776 0.1620 0.022 Uiso 1 1 calc R
C6 C -0.06027(19) 0.81893(15) 0.18864(4) 0.0202(3) Uani 1 1 d .
H6A H 0.0615 0.8429 0.1841 0.024 Uiso 1 1 calc R
H6B H -0.0729 0.7200 0.1861 0.024 Uiso 1 1 calc R
C7 C -0.10380(19) 0.86962(15) 0.22708(4) 0.0208(3) Uani 1 1 d .
H7A H -0.0810 0.9676 0.2303 0.025 Uiso 1 1 calc R
H7B H -0.2282 0.8529 0.2309 0.025 Uiso 1 1 calc R
C8 C 0.0037(2) 0.79948(16) 0.25500(4) 0.0228(3) Uani 1 1 d .
H8A H -0.0043 0.7016 0.2489 0.027 Uiso 1 1 calc R
H8B H 0.1263 0.8276 0.2531 0.027 Uiso 1 1 calc R
C9 C -0.04853(19) 0.82676(15) 0.29400(4) 0.0225(3) Uani 1 1 d .
H9A H -0.1703 0.7975 0.2964 0.027 Uiso 1 1 calc R
H9B H -0.0401 0.9244 0.3006 0.027 Uiso 1 1 calc R
C10 C 0.06629(19) 0.75336(16) 0.31989(4) 0.0229(3) Uani 1 1 d .
H10A H 0.0613 0.6563 0.3124 0.028 Uiso 1 1 calc R
H10B H 0.1873 0.7851 0.3178 0.028 Uiso 1 1 calc R
C11 C 0.0168(2) 0.77247(16) 0.35926(4) 0.0241(3) Uani 1 1 d .
H11A H -0.1038 0.7399 0.3615 0.029 Uiso 1 1 calc R
H11B H 0.0213 0.8694 0.3668 0.029 Uiso 1 1 calc R
C12 C 0.1346(2) 0.69870(16) 0.38450(4) 0.0238(3) Uani 1 1 d .
H12A H 0.1301 0.6018 0.3768 0.029 Uiso 1 1 calc R
H12B H 0.2550 0.7313 0.3822 0.029 Uiso 1 1 calc R
C13 C 0.0864(2) 0.71700(16) 0.42392(4) 0.0248(3) Uani 1 1 d .
H13A H -0.0337 0.6836 0.4263 0.030 Uiso 1 1 calc R
H13B H 0.0898 0.8140 0.4315 0.030 Uiso 1 1 calc R
C14 C 0.2050(2) 0.64450(16) 0.44922(4) 0.0242(3) Uani 1 1 d .
H14A H 0.2013 0.5475 0.4418 0.029 Uiso 1 1 calc R
H14B H 0.3252 0.6777 0.4468 0.029 Uiso 1 1 calc R
C15 C 0.1565(2) 0.66377(16) 0.48859(4) 0.0249(3) Uani 1 1 d .
H15A H 0.0364 0.6303 0.4909 0.030 Uiso 1 1 calc R
H15B H 0.1595 0.7609 0.4960 0.030 Uiso 1 1 calc R
C16 C 0.2751(2) 0.59202(16) 0.51423(4) 0.0245(3) Uani 1 1 d .
H16A H 0.2719 0.4948 0.5070 0.029 Uiso 1 1 calc R
H16B H 0.3953 0.6253 0.5119 0.029 Uiso 1 1 calc R
C17 C 0.2250(2) 0.61266(16) 0.55353(4) 0.0248(3) Uani 1 1 d .
H17A H 0.1048 0.5792 0.5558 0.030 Uiso 1 1 calc R
H17B H 0.2277 0.7100 0.5607 0.030 Uiso 1 1 calc R
C18 C 0.3428(2) 0.54192(16) 0.57948(4) 0.0244(3) Uani 1 1 d .
H18A H 0.3404 0.4446 0.5724 0.029 Uiso 1 1 calc R
H18B H 0.4629 0.5757 0.5774 0.029 Uiso 1 1 calc R
C19 C 0.2903(2) 0.56315(16) 0.61865(4) 0.0259(3) Uani 1 1 d .
H19A H 0.1702 0.5291 0.6206 0.031 Uiso 1 1 calc R
H19B H 0.2917 0.6606 0.6256 0.031 Uiso 1 1 calc R
C20 C 0.4066(2) 0.49408(17) 0.64514(4) 0.0273(3) Uani 1 1 d .
H20A H 0.4057 0.3966 0.6382 0.033 Uiso 1 1 calc R
H20B H 0.5266 0.5285 0.6434 0.033 Uiso 1 1 calc R
C21 C 0.3511(3) 0.51593(19) 0.68392(4) 0.0351(4) Uani 1 1 d .
H21A H 0.2316 0.4804 0.6856 0.042 Uiso 1 1 calc R
H21B H 0.3501 0.6135 0.6906 0.042 Uiso 1 1 calc R
C22 C 0.4677(3) 0.4492(2) 0.71077(5) 0.0483(5) Uani 1 1 d .
H22A H 0.4691 0.3524 0.7044 0.072 Uiso 1 1 calc R
H22B H 0.4238 0.4654 0.7351 0.072 Uiso 1 1 calc R
H22C H 0.5853 0.4867 0.7101 0.072 Uiso 1 1 calc R
C23 C 0.33664(19) 1.01517(15) 0.06575(4) 0.0222(3) Uani 1 1 d .
H23A H 0.4549 1.0343 0.0586 0.033 Uiso 1 1 calc R
H23B H 0.2548 1.0598 0.0502 0.033 Uiso 1 1 calc R
H23C H 0.3139 0.9181 0.0633 0.033 Uiso 1 1 calc R
C24 C 0.44289(18) 1.08680(14) 0.12824(4) 0.0169(3) Uani 1 1 d .
H24 H 0.5625 1.0748 0.1244 0.020 Uiso 1 1 calc R
C25 C 0.19676(18) 1.13279(15) 0.15423(4) 0.0206(3) Uani 1 1 d .
H25 H 0.1156 1.1587 0.1720 0.025 Uiso 1 1 calc R
C26 C 0.16071(18) 1.09337(14) 0.11917(4) 0.0201(3) Uani 1 1 d .
H26 H 0.0496 1.0865 0.1076 0.024 Uiso 1 1 calc R
C27 C 0.46728(18) 1.16044(15) 0.19398(4) 0.0202(3) Uani 1 1 d .
H27A H 0.4371 1.2517 0.2035 0.024 Uiso 1 1 calc R
H27B H 0.5932 1.1601 0.1900 0.024 Uiso 1 1 calc R
C28 C 0.42410(18) 1.06087(15) 0.22176(4) 0.0197(3) Uani 1 1 d .
H28A H 0.4625 0.9705 0.2133 0.024 Uiso 1 1 calc R
H28B H 0.2974 1.0563 0.2246 0.024 Uiso 1 1 calc R
C29 C 0.51333(19) 1.10347(15) 0.25804(4) 0.0211(3) Uani 1 1 d .
H29A H 0.6396 1.1097 0.2547 0.025 Uiso 1 1 calc R
H29B H 0.4741 1.1939 0.2662 0.025 Uiso 1 1 calc R
C30 C 0.4781(2) 1.00782(15) 0.28732(4) 0.0225(3) Uani 1 1 d .
H30A H 0.5203 0.9178 0.2795 0.027 Uiso 1 1 calc R
H30B H 0.3518 0.9998 0.2904 0.027 Uiso 1 1 calc R
C31 C 0.5650(2) 1.05439(15) 0.32356(4) 0.0226(3) Uani 1 1 d .
H31A H 0.5198 1.1431 0.3316 0.027 Uiso 1 1 calc R
H31B H 0.6907 1.0657 0.3202 0.027 Uiso 1 1 calc R
C32 C 0.5369(2) 0.95800(16) 0.35312(4) 0.0235(3) Uani 1 1 d .
H32A H 0.4113 0.9474 0.3568 0.028 Uiso 1 1 calc R
H32B H 0.5813 0.8690 0.3451 0.028 Uiso 1 1 calc R
C33 C 0.6263(2) 1.00591(16) 0.38898(4) 0.0238(3) Uani 1 1 d .
H33A H 0.7514 1.0189 0.3851 0.029 Uiso 1 1 calc R
H33B H 0.5797 1.0939 0.3973 0.029 Uiso 1 1 calc R
C34 C 0.6029(2) 0.90868(16) 0.41843(4) 0.0241(3) Uani 1 1 d .
H34A H 0.6482 0.8204 0.4100 0.029 Uiso 1 1 calc R
H34B H 0.4779 0.8966 0.4225 0.029 Uiso 1 1 calc R
C35 C 0.6941(2) 0.95568(16) 0.45418(4) 0.0245(3) Uani 1 1 d .
H35A H 0.6482 1.0437 0.4627 0.029 Uiso 1 1 calc R
H35B H 0.8190 0.9684 0.4501 0.029 Uiso 1 1 calc R
C36 C 0.6717(2) 0.85784(16) 0.48360(4) 0.0241(3) Uani 1 1 d .
H36A H 0.5468 0.8450 0.4876 0.029 Uiso 1 1 calc R
H36B H 0.7176 0.7698 0.4751 0.029 Uiso 1 1 calc R
C37 C 0.7624(2) 0.90459(16) 0.51932(4) 0.0242(3) Uani 1 1 d .
H37A H 0.7169 0.9928 0.5278 0.029 Uiso 1 1 calc R
H37B H 0.8874 0.9169 0.5153 0.029 Uiso 1 1 calc R
C38 C 0.7392(2) 0.80719(16) 0.54872(4) 0.0241(3) Uani 1 1 d .
H38A H 0.7854 0.7192 0.5403 0.029 Uiso 1 1 calc R
H38B H 0.6142 0.7944 0.5526 0.029 Uiso 1 1 calc R
C39 C 0.8292(2) 0.85434(16) 0.58462(4) 0.0239(3) Uani 1 1 d .
H39A H 0.9543 0.8665 0.5807 0.029 Uiso 1 1 calc R
H39B H 0.7837 0.9427 0.5929 0.029 Uiso 1 1 calc R
C40 C 0.8051(2) 0.75769(16) 0.61422(4) 0.0238(3) Uani 1 1 d .
H40A H 0.8517 0.6695 0.6061 0.029 Uiso 1 1 calc R
H40B H 0.6800 0.7449 0.6180 0.029 Uiso 1 1 calc R
C41 C 0.8942(2) 0.80664(16) 0.65005(4) 0.0239(3) Uani 1 1 d .
H41A H 1.0193 0.8193 0.6462 0.029 Uiso 1 1 calc R
H41B H 0.8479 0.8951 0.6580 0.029 Uiso 1 1 calc R
C42 C 0.8713(2) 0.71183(16) 0.68002(4) 0.0248(3) Uani 1 1 d .
H42A H 0.9175 0.6232 0.6721 0.030 Uiso 1 1 calc R
H42B H 0.7464 0.6995 0.6841 0.030 Uiso 1 1 calc R
C43 C 0.9617(2) 0.76204(17) 0.71551(4) 0.0287(3) Uani 1 1 d .
H43A H 1.0862 0.7762 0.7112 0.034 Uiso 1 1 calc R
H43B H 0.9141 0.8500 0.7235 0.034 Uiso 1 1 calc R
C44 C 0.9433(3) 0.6679(2) 0.74556(5) 0.0381(4) Uani 1 1 d .
H44A H 0.8206 0.6548 0.7504 0.057 Uiso 1 1 calc R
H44B H 1.0040 0.7068 0.7674 0.057 Uiso 1 1 calc R
H44C H 0.9934 0.5813 0.7382 0.057 Uiso 1 1 calc R
C45 C 0.7921(2) 0.20955(18) 0.02694(4) 0.0295(3) Uani 1 1 d .
C46 C 0.78992(18) 0.18938(15) 0.06776(4) 0.0210(3) Uani 1 1 d .
C47 C 0.81373(19) 0.30430(15) 0.09144(4) 0.0231(3) Uani 1 1 d .
H47 H 0.8227 0.3895 0.0817 0.028 Uiso 1 1 calc R
C48 C 0.82472(17) 0.29729(14) 0.12897(4) 0.0198(3) Uani 1 1 d .
C49 C 0.8636(2) 0.42968(16) 0.15167(4) 0.0270(3) Uani 1 1 d .
C50 C 0.3219(2) 0.45474(16) 0.06196(4) 0.0272(3) Uani 1 1 d .
C51 C 0.35266(18) 0.58003(15) 0.08827(4) 0.0214(3) Uani 1 1 d .
C52 C 0.37274(19) 0.55798(15) 0.12496(4) 0.0231(3) Uani 1 1 d .
H52 H 0.3724 0.4684 0.1320 0.028 Uiso 1 1 calc R
C53 C 0.39332(17) 0.66338(15) 0.15168(4) 0.0195(3) Uani 1 1 d .
C54 C 0.41536(19) 0.62264(16) 0.19091(4) 0.0227(3) Uani 1 1 d .
N1 N -0.20042(15) 0.75600(13) 0.06791(3) 0.0198(2) Uani 1 1 d .
N2 N -0.14861(15) 0.82248(11) 0.12375(3) 0.0166(2) Uani 1 1 d .
N3 N 0.31609(15) 1.06511(12) 0.10349(3) 0.0179(2) Uani 1 1 d .
N4 N 0.37357(15) 1.12813(12) 0.15926(3) 0.0176(2) Uani 1 1 d .
O1 O 0.76958(14) 0.07093(11) 0.07482(3) 0.0262(2) Uani 1 1 d .
O2 O 0.81210(13) 0.19824(10) 0.14712(3) 0.0212(2) Uani 1 1 d .
O3 O 0.35453(13) 0.68692(10) 0.07326(3) 0.0212(2) Uani 1 1 d .
O4 O 0.39691(13) 0.78651(10) 0.14893(3) 0.0220(2) Uani 1 1 d .
F1 F 0.80608(16) 0.33684(12) 0.01855(3) 0.0445(3) Uani 1 1 d .
F2 F 0.64763(15) 0.15845(13) 0.01037(3) 0.0451(3) Uani 1 1 d .
F3 F 0.92420(17) 0.14520(15) 0.01180(3) 0.0539(3) Uani 1 1 d .
F4 F 1.02683(15) 0.43605(13) 0.16352(4) 0.0512(3) Uani 1 1 d .
F5 F 0.77183(18) 0.43775(13) 0.18134(4) 0.0535(3) Uani 1 1 d .
F6 F 0.8292(3) 0.53826(12) 0.13478(4) 0.0738(5) Uani 1 1 d .
F7 F 0.17084(14) 0.46104(12) 0.04394(3) 0.0421(3) Uani 1 1 d .
F8 F 0.44409(15) 0.44621(12) 0.03728(3) 0.0419(3) Uani 1 1 d .
F9 F 0.3211(2) 0.33841(11) 0.07747(3) 0.0561(4) Uani 1 1 d .
F10 F 0.40909(15) 0.49094(11) 0.19462(3) 0.0379(2) Uani 1 1 d .
F11 F 0.56808(14) 0.66715(11) 0.20499(3) 0.0372(2) Uani 1 1 d .
F12 F 0.29514(17) 0.67612(16) 0.21157(3) 0.0581(4) Uani 1 1 d .

loop_
_atom_site_aniso_label
_atom_site_aniso_U_11
_atom_site_aniso_U_22
_atom_site_aniso_U_33
_atom_site_aniso_U_23
_atom_site_aniso_U_13
_atom_site_aniso_U_12
C1 0.0260(7) 0.0551(11) 0.0138(7) -0.0008(7) -0.0019(6) -0.0040(7)
C2 0.0191(6) 0.0175(7) 0.0164(6) 0.0048(5) -0.0006(5) 0.0006(5)
C3 0.0193(6) 0.0213(7) 0.0183(7) 0.0043(5) -0.0008(5) 0.0002(5)
C4 0.0204(7) 0.0260(8) 0.0184(7) 0.0031(5) 0.0020(5) 0.0003(5)
C5 0.0214(6) 0.0187(7) 0.0141(6) 0.0008(5) -0.0013(5) 0.0023(5)
C6 0.0240(7) 0.0218(7) 0.0146(6) 0.0001(5) -0.0023(5) 0.0034(5)
C7 0.0248(7) 0.0218(7) 0.0154(7) -0.0004(5) -0.0018(5) 0.0024(5)
C8 0.0274(7) 0.0275(8) 0.0137(7) 0.0015(5) -0.0008(6) 0.0032(6)
C9 0.0267(7) 0.0254(7) 0.0151(7) 0.0010(5) -0.0013(6) 0.0016(6)
C10 0.0252(7) 0.0285(8) 0.0151(7) 0.0021(5) -0.0009(5) -0.0004(6)
C11 0.0291(7) 0.0273(8) 0.0160(7) 0.0030(6) -0.0014(6) -0.0006(6)
C12 0.0260(7) 0.0286(8) 0.0170(7) 0.0047(6) -0.0024(6) -0.0027(6)
C13 0.0313(8) 0.0259(8) 0.0173(7) 0.0036(6) -0.0018(6) -0.0014(6)
C14 0.0273(7) 0.0282(8) 0.0171(7) 0.0053(6) -0.0021(6) -0.0043(6)
C15 0.0317(8) 0.0264(8) 0.0169(7) 0.0043(6) -0.0020(6) -0.0015(6)
C16 0.0277(7) 0.0282(8) 0.0178(7) 0.0056(6) -0.0022(6) -0.0045(6)
C17 0.0304(8) 0.0266(8) 0.0175(7) 0.0040(6) -0.0029(6) -0.0011(6)
C18 0.0267(7) 0.0279(8) 0.0187(7) 0.0057(6) -0.0041(6) -0.0039(6)
C19 0.0329(8) 0.0267(8) 0.0182(7) 0.0038(6) -0.0030(6) -0.0018(6)
C20 0.0311(8) 0.0299(8) 0.0211(7) 0.0072(6) -0.0053(6) -0.0064(6)
C21 0.0497(10) 0.0362(9) 0.0193(8) 0.0065(6) -0.0049(7) -0.0062(7)
C22 0.0645(13) 0.0538(13) 0.0272(9) 0.0186(8) -0.0164(9) -0.0145(10)
C23 0.0276(7) 0.0249(7) 0.0137(6) 0.0004(5) -0.0004(5) -0.0009(5)
C24 0.0197(6) 0.0158(6) 0.0157(6) 0.0047(5) -0.0003(5) 0.0003(5)
C25 0.0206(7) 0.0224(7) 0.0195(7) 0.0052(5) 0.0017(5) 0.0039(5)
C26 0.0199(6) 0.0215(7) 0.0196(7) 0.0051(5) -0.0018(5) 0.0028(5)
C27 0.0236(7) 0.0230(7) 0.0140(6) 0.0031(5) -0.0026(5) -0.0022(5)
C28 0.0232(7) 0.0223(7) 0.0138(6) 0.0026(5) -0.0007(5) 0.0008(5)
C29 0.0249(7) 0.0244(7) 0.0141(6) 0.0036(5) -0.0017(5) -0.0004(5)
C30 0.0286(7) 0.0249(7) 0.0144(7) 0.0044(5) -0.0018(6) -0.0004(6)
C31 0.0282(7) 0.0257(8) 0.0144(7) 0.0055(5) -0.0019(6) -0.0016(6)
C32 0.0302(7) 0.0267(8) 0.0139(7) 0.0048(6) -0.0020(6) -0.0011(6)
C33 0.0302(8) 0.0273(8) 0.0141(7) 0.0055(5) -0.0026(6) -0.0019(6)
C34 0.0319(8) 0.0262(8) 0.0145(7) 0.0060(6) -0.0029(6) -0.0022(6)
C35 0.0314(8) 0.0274(8) 0.0148(7) 0.0055(6) -0.0029(6) -0.0027(6)
C36 0.0321(8) 0.0257(8) 0.0147(7) 0.0042(6) -0.0021(6) -0.0025(6)
C37 0.0309(8) 0.0279(8) 0.0140(7) 0.0054(6) -0.0028(6) -0.0025(6)
C38 0.0325(8) 0.0255(8) 0.0145(7) 0.0052(6) -0.0034(6) -0.0018(6)
C39 0.0300(8) 0.0274(8) 0.0144(7) 0.0050(5) -0.0036(6) -0.0031(6)
C40 0.0316(8) 0.0247(8) 0.0153(7) 0.0044(5) -0.0031(6) -0.0016(6)
C41 0.0290(7) 0.0278(8) 0.0152(7) 0.0046(6) -0.0031(6) -0.0024(6)
C42 0.0313(8) 0.0281(8) 0.0152(7) 0.0052(6) -0.0018(6) -0.0008(6)
C43 0.0342(8) 0.0344(9) 0.0176(7) 0.0055(6) -0.0050(6) -0.0012(6)
C44 0.0511(11) 0.0455(11) 0.0187(8) 0.0105(7) -0.0037(7) 0.0052(8)
C45 0.0275(8) 0.0383(9) 0.0232(8) 0.0053(6) 0.0007(6) 0.0008(6)
C46 0.0167(6) 0.0270(8) 0.0197(7) 0.0055(5) 0.0002(5) 0.0018(5)
C47 0.0245(7) 0.0209(7) 0.0245(7) 0.0080(6) -0.0017(6) -0.0006(5)
C48 0.0148(6) 0.0212(7) 0.0239(7) 0.0046(5) 0.0007(5) 0.0004(5)
C49 0.0327(8) 0.0218(8) 0.0267(8) 0.0038(6) -0.0035(6) 0.0009(6)
C50 0.0335(8) 0.0256(8) 0.0225(7) 0.0011(6) 0.0012(6) -0.0014(6)
C51 0.0197(6) 0.0222(7) 0.0222(7) 0.0006(6) 0.0015(5) 0.0001(5)
C52 0.0273(7) 0.0206(7) 0.0219(7) 0.0048(5) 0.0016(6) 0.0004(5)
C53 0.0164(6) 0.0232(7) 0.0195(7) 0.0053(5) 0.0006(5) 0.0022(5)
C54 0.0238(7) 0.0277(8) 0.0172(7) 0.0046(6) 0.0016(6) 0.0042(6)
N1 0.0208(6) 0.0246(6) 0.0142(6) 0.0034(4) -0.0014(4) -0.0008(4)
N2 0.0193(5) 0.0157(6) 0.0151(5) 0.0044(4) -0.0013(4) 0.0003(4)
N3 0.0211(6) 0.0174(6) 0.0154(6) 0.0035(4) -0.0011(4) 0.0006(4)
N4 0.0206(6) 0.0197(6) 0.0131(5) 0.0058(4) -0.0006(4) -0.0001(4)
O1 0.0304(6) 0.0230(6) 0.0252(5) 0.0024(4) -0.0011(4) -0.0001(4)
O2 0.0212(5) 0.0211(5) 0.0220(5) 0.0069(4) 0.0021(4) -0.0005(4)
O3 0.0216(5) 0.0221(5) 0.0205(5) 0.0051(4) 0.0013(4) -0.0004(4)
O4 0.0237(5) 0.0211(5) 0.0214(5) 0.0032(4) -0.0010(4) 0.0012(4)
F1 0.0627(7) 0.0459(7) 0.0265(5) 0.0182(4) -0.0027(5) -0.0064(5)
F2 0.0452(6) 0.0664(8) 0.0229(5) 0.0066(5) -0.0098(4) -0.0139(5)
F3 0.0510(7) 0.0795(9) 0.0335(6) 0.0093(6) 0.0196(5) 0.0211(6)
F4 0.0333(6) 0.0537(7) 0.0621(8) -0.0224(6) -0.0068(5) -0.0086(5)
F5 0.0640(8) 0.0429(7) 0.0519(7) -0.0172(5) 0.0232(6) 0.0034(5)
F6 0.1529(16) 0.0172(6) 0.0492(7) 0.0067(5) -0.0397(9) -0.0045(7)
F7 0.0366(5) 0.0460(6) 0.0405(6) -0.0137(5) -0.0071(5) -0.0066(4)
F8 0.0439(6) 0.0451(6) 0.0347(6) -0.0149(5) 0.0117(5) 0.0005(5)
F9 0.1122(11) 0.0209(5) 0.0344(6) 0.0005(4) -0.0036(6) -0.0078(6)
F10 0.0549(6) 0.0311(5) 0.0287(5) 0.0143(4) -0.0075(4) -0.0068(4)
F11 0.0430(6) 0.0404(6) 0.0282(5) 0.0104(4) -0.0136(4) -0.0091(4)
F12 0.0595(7) 0.0919(10) 0.0284(6) 0.0226(6) 0.0221(5) 0.0469(7)

loop_
_atom_type_symbol
_atom_type_description
_atom_type_scat_dispersion_real
_atom_type_scat_dispersion_imag
_atom_type_scat_source
C C .0181 .0091 'International Tables Vol C Tables 4.2.6.8 and 6.1.1.4'
H H .0000 .0000 'International Tables Vol C Tables 4.2.6.8 and 6.1.1.4'
N N .0311 .0180 'International Tables Vol C Tables 4.2.6.8 and 6.1.1.4'
O O .0492 .0322 'International Tables Vol C Tables 4.2.6.8 and 6.1.1.4'
F F .0727 .0534 'International Tables Vol C Tables 4.2.6.8 and 6.1.1.4'

loop_
_geom_angle_atom_site_label_1
_geom_angle_atom_site_label_2
_geom_angle_atom_site_label_3
_geom_angle
N1 C1 H1A 109.5
N1 C1 H1B 109.5
H1A C1 H1B 109.5
N1 C1 H1C 109.5
H1A C1 H1C 109.5
H1B C1 H1C 109.5
N1 C2 N2 108.60(12)
N1 C2 H2 125.7
N2 C2 H2 125.7
C4 C3 N2 106.86(12)
C4 C3 H3 126.6
N2 C3 H3 126.6
C3 C4 N1 107.00(13)
C3 C4 H4 126.5
N1 C4 H4 126.5
N2 C5 C6 112.15(11)
N2 C5 H5A 109.2
C6 C5 H5A 109.2
N2 C5 H5B 109.2
C6 C5 H5B 109.2
H5A C5 H5B 107.9
C5 C6 C7 111.32(12)
C5 C6 H6A 109.4
C7 C6 H6A 109.4
C5 C6 H6B 109.4
C7 C6 H6B 109.4
H6A C6 H6B 108.0
C8 C7 C6 111.15(12)
C8 C7 H7A 109.4
C6 C7 H7A 109.4
C8 C7 H7B 109.4
C6 C7 H7B 109.4
H7A C7 H7B 108.0
C9 C8 C7 115.32(12)
C9 C8 H8A 108.4
C7 C8 H8A 108.4
C9 C8 H8B 108.4
C7 C8 H8B 108.4
H8A C8 H8B 107.5
C8 C9 C10 111.60(12)
C8 C9 H9A 109.3
C10 C9 H9A 109.3
C8 C9 H9B 109.3
C10 C9 H9B 109.3
H9A C9 H9B 108.0
C11 C10 C9 114.25(13)
C11 C10 H10A 108.7
C9 C10 H10A 108.7
C11 C10 H10B 108.7
C9 C10 H10B 108.7
H10A C10 H10B 107.6
C10 C11 C12 113.02(13)
C10 C11 H11A 109.0
C12 C11 H11A 109.0
C10 C11 H11B 109.0
C12 C11 H11B 109.0
H11A C11 H11B 107.8
C13 C12 C11 113.53(13)
C13 C12 H12A 108.9
C11 C12 H12A 108.9
C13 C12 H12B 108.9
C11 C12 H12B 108.9
H12A C12 H12B 107.7
C12 C13 C14 113.61(13)
C12 C13 H13A 108.8
C14 C13 H13A 108.8
C12 C13 H13B 108.8
C14 C13 H13B 108.8
H13A C13 H13B 107.7
C15 C14 C13 113.28(13)
C15 C14 H14A 108.9
C13 C14 H14A 108.9
C15 C14 H14B 108.9
C13 C14 H14B 108.9
H14A C14 H14B 107.7
C14 C15 C16 113.72(13)
C14 C15 H15A 108.8
C16 C15 H15A 108.8
C14 C15 H15B 108.8
C16 C15 H15B 108.8
H15A C15 H15B 107.7
C17 C16 C15 113.02(13)
C17 C16 H16A 109.0
C15 C16 H16A 109.0
C17 C16 H16B 109.0
C15 C16 H16B 109.0
H16A C16 H16B 107.8
C16 C17 C18 113.60(13)
C16 C17 H17A 108.8
C18 C17 H17A 108.8
C16 C17 H17B 108.8
C18 C17 H17B 108.8
H17A C17 H17B 107.7
C19 C18 C17 112.89(13)
C19 C18 H18A 109.0
C17 C18 H18A 109.0
C19 C18 H18B 109.0
C17 C18 H18B 109.0
H18A C18 H18B 107.8
C18 C19 C20 113.91(14)
C18 C19 H19A 108.8
C20 C19 H19A 108.8
C18 C19 H19B 108.8
C20 C19 H19B 108.8
H19A C19 H19B 107.7
C21 C20 C19 112.95(15)
C21 C20 H20A 109.0
C19 C20 H20A 109.0
C21 C20 H20B 109.0
C19 C20 H20B 109.0
H20A C20 H20B 107.8
C20 C21 C22 113.53(18)
C20 C21 H21A 108.9
C22 C21 H21A 108.9
C20 C21 H21B 108.9
C22 C21 H21B 108.9
H21A C21 H21B 107.7
C21 C22 H22A 109.5
C21 C22 H22B 109.5
H22A C22 H22B 109.5
C21 C22 H22C 109.5
H22A C22 H22C 109.5
H22B C22 H22C 109.5
N3 C23 H23A 109.5
N3 C23 H23B 109.5
H23A C23 H23B 109.5
N3 C23 H23C 109.5
H23A C23 H23C 109.5
H23B C23 H23C 109.5
N4 C24 N3 108.36(12)
N4 C24 H24 125.8
N3 C24 H24 125.8
C26 C25 N4 106.95(13)
C26 C25 H25 126.5
N4 C25 H25 126.5
C25 C26 N3 106.86(12)
C25 C26 H26 126.6
N3 C26 H26 126.6
N4 C27 C28 112.03(11)
N4 C27 H27A 109.2
C28 C27 H27A 109.2
N4 C27 H27B 109.2
C28 C27 H27B 109.2
H27A C27 H27B 107.9
C27 C28 C29 110.38(12)
C27 C28 H28A 109.6
C29 C28 H28A 109.6
C27 C28 H28B 109.6
C29 C28 H28B 109.6
H28A C28 H28B 108.1
C30 C29 C28 113.65(12)
C30 C29 H29A 108.8
C28 C29 H29A 108.8
C30 C29 H29B 108.8
C28 C29 H29B 108.8
H29A C29 H29B 107.7
C29 C30 C31 112.65(12)
C29 C30 H30A 109.1
C31 C30 H30A 109.1
C29 C30 H30B 109.1
C31 C30 H30B 109.1
H30A C30 H30B 107.8
C30 C31 C32 113.80(12)
C30 C31 H31A 108.8
C32 C31 H31A 108.8
C30 C31 H31B 108.8
C32 C31 H31B 108.8
H31A C31 H31B 107.7
C33 C32 C31 112.88(12)
C33 C32 H32A 109.0
C31 C32 H32A 109.0
C33 C32 H32B 109.0
C31 C32 H32B 109.0
H32A C32 H32B 107.8
C34 C33 C32 113.34(13)
C34 C33 H33A 108.9
C32 C33 H33A 108.9
C34 C33 H33B 108.9
C32 C33 H33B 108.9
H33A C33 H33B 107.7
C33 C34 C35 113.39(13)
C33 C34 H34A 108.9
C35 C34 H34A 108.9
C33 C34 H34B 108.9
C35 C34 H34B 108.9
H34A C34 H34B 107.7
C34 C35 C36 113.38(13)
C34 C35 H35A 108.9
C36 C35 H35A 108.9
C34 C35 H35B 108.9
C36 C35 H35B 108.9
H35A C35 H35B 107.7
C37 C36 C35 113.48(13)
C37 C36 H36A 108.9
C35 C36 H36A 108.9
C37 C36 H36B 108.9
C35 C36 H36B 108.9
H36A C36 H36B 107.7
C36 C37 C38 113.45(13)
C36 C37 H37A 108.9
C38 C37 H37A 108.9
C36 C37 H37B 108.9
C38 C37 H37B 108.9
H37A C37 H37B 107.7
C37 C38 C39 113.52(13)
C37 C38 H38A 108.9
C39 C38 H38A 108.9
C37 C38 H38B 108.9
C39 C38 H38B 108.9
H38A C38 H38B 107.7
C40 C39 C38 113.70(13)
C40 C39 H39A 108.8
C38 C39 H39A 108.8
C40 C39 H39B 108.8
C38 C39 H39B 108.8
H39A C39 H39B 107.7
C39 C40 C41 113.15(13)
C39 C40 H40A 108.9
C41 C40 H40A 108.9
C39 C40 H40B 108.9
C41 C40 H40B 108.9
H40A C40 H40B 107.8
C42 C41 C40 114.02(13)
C42 C41 H41A 108.7
C40 C41 H41A 108.7
C42 C41 H41B 108.7
C40 C41 H41B 108.7
H41A C41 H41B 107.6
C41 C42 C43 113.27(13)
C41 C42 H42A 108.9
C43 C42 H42A 108.9
C41 C42 H42B 108.9
C43 C42 H42B 108.9
H42A C42 H42B 107.7
C44 C43 C42 114.14(14)
C44 C43 H43A 108.7
C42 C43 H43A 108.7
C44 C43 H43B 108.7
C42 C43 H43B 108.7
H43A C43 H43B 107.6
C43 C44 H44A 109.5
C43 C44 H44B 109.5
H44A C44 H44B 109.5
C43 C44 H44C 109.5
H44A C44 H44C 109.5
H44B C44 H44C 109.5
F1 C45 F3 106.59(14)
F1 C45 F2 106.78(13)
F3 C45 F2 106.91(15)
F1 C45 C46 115.10(14)
F3 C45 C46 110.47(13)
F2 C45 C46 110.57(13)
O1 C46 C47 129.10(14)
O1 C46 C45 113.86(14)
C47 C46 C45 117.04(13)
C48 C47 C46 122.08(13)
C48 C47 H47 119.0
C46 C47 H47 119.0
O2 C48 C47 129.48(14)
O2 C48 C49 113.75(13)
C47 C48 C49 116.74(13)
F6 C49 F4 109.20(15)
F6 C49 F5 106.08(16)
F4 C49 F5 104.66(14)
F6 C49 C48 114.19(13)
F4 C49 C48 110.85(13)
F5 C49 C48 111.33(13)
F9 C50 F8 106.34(14)
F9 C50 F7 106.85(14)
F8 C50 F7 106.66(13)
F9 C50 C51 114.76(13)
F8 C50 C51 110.90(13)
F7 C50 C51 110.89(13)
O3 C51 C52 129.53(14)
O3 C51 C50 113.69(13)
C52 C51 C50 116.77(13)
C53 C52 C51 122.33(14)
C53 C52 H52 118.8
C51 C52 H52 118.8
O4 C53 C52 129.98(13)
O4 C53 C54 113.88(13)
C52 C53 C54 116.15(13)
F12 C54 F10 106.69(13)
F12 C54 F11 107.13(14)
F10 C54 F11 106.33(12)
F12 C54 C53 111.14(12)
F10 C54 C53 115.00(13)
F11 C54 C53 110.13(12)
C2 N1 C4 108.99(12)
C2 N1 C1 126.29(13)
C4 N1 C1 124.56(13)
C2 N2 C3 108.55(12)
C2 N2 C5 124.42(12)
C3 N2 C5 126.90(11)
C24 N3 C26 108.95(12)
C24 N3 C23 125.90(12)
C26 N3 C23 125.13(12)
C24 N4 C25 108.88(12)
C24 N4 C27 126.40(12)
C25 N4 C27 124.70(12)

loop_
_geom_bond_atom_site_label_1
_geom_bond_atom_site_label_2
_geom_bond_distance
C1 N1 1.4673(18)
C1 H1A 0.9800
C1 H1B 0.9800
C1 H1C 0.9800
C2 N1 1.327(2)
C2 N2 1.3335(18)
C2 H2 0.9500
C3 C4 1.357(2)
C3 N2 1.3816(19)
C3 H3 0.9500
C4 N1 1.3755(19)
C4 H4 0.9500
C5 N2 1.4804(18)
C5 C6 1.5234(18)
C5 H5A 0.9900
C5 H5B 0.9900
C6 C7 1.5319(19)
C6 H6A 0.9900
C6 H6B 0.9900
C7 C8 1.5289(19)
C7 H7A 0.9900
C7 H7B 0.9900
C8 C9 1.525(2)
C8 H8A 0.9900
C8 H8B 0.9900
C9 C10 1.5268(19)
C9 H9A 0.9900
C9 H9B 0.9900
C10 C11 1.524(2)
C10 H10A 0.9900
C10 H10B 0.9900
C11 C12 1.527(2)
C11 H11A 0.9900
C11 H11B 0.9900
C12 C13 1.522(2)
C12 H12A 0.9900
C12 H12B 0.9900
C13 C14 1.525(2)
C13 H13A 0.9900
C13 H13B 0.9900
C14 C15 1.522(2)
C14 H14A 0.9900
C14 H14B 0.9900
C15 C16 1.530(2)
C15 H15A 0.9900
C15 H15B 0.9900
C16 C17 1.524(2)
C16 H16A 0.9900
C16 H16B 0.9900
C17 C18 1.528(2)
C17 H17A 0.9900
C17 H17B 0.9900
C18 C19 1.525(2)
C18 H18A 0.9900
C18 H18B 0.9900
C19 C20 1.526(2)
C19 H19A 0.9900
C19 H19B 0.9900
C20 C21 1.519(2)
C20 H20A 0.9900
C20 H20B 0.9900
C21 C22 1.524(2)
C21 H21A 0.9900
C21 H21B 0.9900
C22 H22A 0.9800
C22 H22B 0.9800
C22 H22C 0.9800
C23 N3 1.4705(18)
C23 H23A 0.9800
C23 H23B 0.9800
C23 H23C 0.9800
C24 N4 1.3289(19)
C24 N3 1.3309(18)
C24 H24 0.9500
C25 C26 1.356(2)
C25 N4 1.3785(18)
C25 H25 0.9500
C26 N3 1.3770(19)
C26 H26 0.9500
C27 N4 1.4758(17)
C27 C28 1.5229(19)
C27 H27A 0.9900
C27 H27B 0.9900
C28 C29 1.5283(18)
C28 H28A 0.9900
C28 H28B 0.9900
C29 C30 1.5252(19)
C29 H29A 0.9900
C29 H29B 0.9900
C30 C31 1.5285(19)
C30 H30A 0.9900
C30 H30B 0.9900
C31 C32 1.5286(19)
C31 H31A 0.9900
C31 H31B 0.9900
C32 C33 1.5278(19)
C32 H32A 0.9900
C32 H32B 0.9900
C33 C34 1.5263(19)
C33 H33A 0.9900
C33 H33B 0.9900
C34 C35 1.5279(19)
C34 H34A 0.9900
C34 H34B 0.9900
C35 C36 1.529(2)
C35 H35A 0.9900
C35 H35B 0.9900
C36 C37 1.5249(19)
C36 H36A 0.9900
C36 H36B 0.9900
C37 C38 1.526(2)
C37 H37A 0.9900
C37 H37B 0.9900
C38 C39 1.5288(19)
C38 H38A 0.9900
C38 H38B 0.9900
C39 C40 1.527(2)
C39 H39A 0.9900
C39 H39B 0.9900
C40 C41 1.5282(19)
C40 H40A 0.9900
C40 H40B 0.9900
C41 C42 1.525(2)
C41 H41A 0.9900
C41 H41B 0.9900
C42 C43 1.525(2)
C42 H42A 0.9900
C42 H42B 0.9900
C43 C44 1.518(2)
C43 H43A 0.9900
C43 H43B 0.9900
C44 H44A 0.9800
C44 H44B 0.9800
C44 H44C 0.9800
C45 F1 1.334(2)
C45 F3 1.336(2)
C45 F2 1.337(2)
C45 C46 1.546(2)
C46 O1 1.2386(19)
C46 C47 1.404(2)
C47 C48 1.403(2)
C47 H47 0.9500
C48 O2 1.2405(18)
C48 C49 1.540(2)
C49 F6 1.319(2)
C49 F4 1.325(2)
C49 F5 1.328(2)
C50 F9 1.334(2)
C50 F8 1.336(2)
C50 F7 1.336(2)
C50 C51 1.545(2)
C51 O3 1.2396(19)
C51 C52 1.402(2)
C52 C53 1.401(2)
C52 H52 0.9500
C53 O4 1.2421(19)
C53 C54 1.5477(19)
C54 F12 1.3208(19)
C54 F10 1.3335(19)
C54 F11 1.3352(19)
